data_7130191
loop_
_publ_author_name
'Ikeshita, Masahiro'
'Mizugaki, Momo'
'Ishikawa, Takahiro'
'Matsudaira, Kana'
'Kitahara, Maho'
'Imai, Yoshitane'
'Tsuno, Takashi'

_publ_section_title
;
 Sign control of circularly polarized luminescence of chiral Schiff-base
 Zn(II) complexes through coordination geometry changes
;
_journal_name_full 'Chemical Communications'
_journal_paper_doi 10.1039/D2CC01959K
_journal_year 2022
_chemical_absolute_configuration ad
_chemical_formula_moiety 'C46 H36 N2 O2 Zn'
_chemical_formula_sum 'C46 H36 N2 O2 Zn'
_chemical_formula_weight 714.14
_space_group_crystal_system orthorhombic
_space_group_IT_number 19
_space_group_name_Hall 'P 2ac 2ab'
_space_group_name_H-M_alt 'P 21 21 21'
_atom_sites_solution_hydrogens geom
_atom_sites_solution_primary iterative
_audit_creation_date 2022-05-18
_audit_creation_method
;
Olex2 1.3
(compiled 2020.11.12 svn.r5f609507 for OlexSys, GUI svn.r6408)
;
_audit_update_record
;
2022-05-24 deposited with the CCDC.	2022-06-02 downloaded from the CCDC.
;
_cell_angle_alpha 90
_cell_angle_beta 90
_cell_angle_gamma 90
_cell_formula_units_Z 4
_cell_length_a 8.6225(9)
_cell_length_b 28.466(2)
_cell_length_c 14.1674(11)
_cell_measurement_reflns_used 3807
_cell_measurement_temperature 173.15
_cell_measurement_theta_max 29.2170
_cell_measurement_theta_min 2.0180
_cell_volume 3477.4(5)
_computing_cell_refinement 'CrysAlisPro 1.171.39.46e (Rigaku OD, 2018)'
_computing_data_collection 'CrysAlisPro 1.171.39.46e (Rigaku OD, 2018)'
_computing_data_reduction 'CrysAlisPro 1.171.39.46e (Rigaku OD, 2018)'
_computing_molecular_graphics 'Olex2 1.3 (Dolomanov et al., 2009)'
_computing_publication_material 'Olex2 1.3 (Dolomanov et al., 2009)'
_computing_structure_refinement 'SHELXL 2018/3 (Sheldrick, 2015)'
_computing_structure_solution 'olex2.solve 1.3 (Bourhis et al., 2015)'
_diffrn_ambient_temperature 173.15
_diffrn_detector 'Rigaku HyPix-3000 area detector'
_diffrn_detector_area_resol_mean 10.0
_diffrn_detector_type 'HPC area detector'
_diffrn_measured_fraction_theta_full 0.999
_diffrn_measured_fraction_theta_max 0.965
_diffrn_measurement_details
;
List of Runs (angles in degrees, time in seconds):

  # Type    Start    End  Width  t~exp~   \w     \q     \k     \f   Frames
#--------------------------------------------------------------------------
  1  \w    -73.00 110.00   0.50  173.72    --   20.00  54.00-120.00  366
  2  \w    -56.00 -30.00   0.50  173.72    --   20.00  54.00 -90.00   52
  3  \w    -21.00  62.00   0.50  173.72    --   20.00  54.00 -90.00  166
  4  \w     67.00 105.50   0.50  173.72    --   20.00  54.00 -90.00   77
  5  \w      1.00  26.00   0.50  173.72    --   20.00  54.00  60.00   50
  6  \w     46.00  71.00   0.50  173.72    --   20.00  54.00  60.00   50
  7  \w    -73.00 -48.00   0.50  173.72    --   20.00  54.00 -60.00   50
  8  \w    -21.00  24.00   0.50  173.72    --   20.00  54.00 -60.00   90
  9  \w    -55.00  30.00   0.50  173.72    --   20.00  54.00 150.00  170
;
_diffrn_measurement_device 'fixed-chi diffractometer'
_diffrn_measurement_device_type 'Rigaku XtaLAB mini2'
_diffrn_measurement_method '\w scans'
_diffrn_orient_matrix_type 'CrysAlisPro convention (1999,Acta A55,543-557)'
_diffrn_orient_matrix_UB_11 0.0137308000
_diffrn_orient_matrix_UB_12 0.0167960000
_diffrn_orient_matrix_UB_13 -0.0360019000
_diffrn_orient_matrix_UB_21 -0.0022990000
_diffrn_orient_matrix_UB_22 -0.0180804000
_diffrn_orient_matrix_UB_23 -0.0344314000
_diffrn_orient_matrix_UB_31 -0.0810772000
_diffrn_orient_matrix_UB_32 0.0033688000
_diffrn_orient_matrix_UB_33 -0.0051866000
_diffrn_radiation_monochromator 'curved graphite'
_diffrn_radiation_probe x-ray
_diffrn_radiation_type 'Mo K\a'
_diffrn_radiation_wavelength 0.71073
_diffrn_reflns_av_R_equivalents 0.1916
_diffrn_reflns_av_unetI/netI 0.3574
_diffrn_reflns_Laue_measured_fraction_full 0.999
_diffrn_reflns_Laue_measured_fraction_max 0.965
_diffrn_reflns_limit_h_max 12
_diffrn_reflns_limit_h_min -11
_diffrn_reflns_limit_k_max 40
_diffrn_reflns_limit_k_min -40
_diffrn_reflns_limit_l_max 20
_diffrn_reflns_limit_l_min -20
_diffrn_reflns_number 31897
_diffrn_reflns_point_group_measured_fraction_full 0.999
_diffrn_reflns_point_group_measured_fraction_max 0.949
_diffrn_reflns_theta_full 25.000
_diffrn_reflns_theta_max 30.471
_diffrn_reflns_theta_min 2.028
_diffrn_source 'Sealed X-ray tube'
_diffrn_source_type 'Sealed X-ray tube'
_exptl_absorpt_coefficient_mu 0.749
_exptl_absorpt_correction_T_max 1.00000
_exptl_absorpt_correction_T_min 0.70332
_exptl_absorpt_correction_type multi-scan
_exptl_absorpt_process_details
;
CrysAlisPro 1.171.39.46e (Rigaku Oxford Diffraction, 2018)
Empirical absorption correction using spherical harmonics,
 implemented in SCALE3 ABSPACK scaling algorithm.
;
_exptl_crystal_colour yellow
_exptl_crystal_colour_primary yellow
_exptl_crystal_density_diffrn 1.364
_exptl_crystal_description needle
_exptl_crystal_F_000 1488
_exptl_crystal_preparation CH2Cl2/EtOH
_exptl_crystal_size_max 0.15
_exptl_crystal_size_mid 0.056
_exptl_crystal_size_min 0.053
_refine_diff_density_max 0.942
_refine_diff_density_min -0.698
_refine_diff_density_rms 0.096
_refine_ls_abs_structure_details
;
 Flack x determined using 899 quotients [(I+)-(I-)]/[(I+)+(I-)]
 (Parsons, Flack and Wagner, Acta Cryst. B69 (2013) 249-259).
;
_refine_ls_abs_structure_Flack -0.04(2)
_refine_ls_extinction_method none
_refine_ls_goodness_of_fit_ref 1.011
_refine_ls_hydrogen_treatment constr
_refine_ls_matrix_type full
_refine_ls_number_parameters 462
_refine_ls_number_reflns 10053
_refine_ls_number_restraints 7
_refine_ls_restrained_S_all 1.011
_refine_ls_R_factor_all 0.3027
_refine_ls_R_factor_gt 0.1377
_refine_ls_shift/su_max 0.000
_refine_ls_shift/su_mean 0.000
_refine_ls_structure_factor_coef Fsqd
_refine_ls_weighting_details 'w=1/[\s^2^(Fo^2^)+(0.0389P)^2^+3.1994P] where P=(Fo^2^+2Fc^2^)/3'
_refine_ls_weighting_scheme calc
_refine_ls_wR_factor_gt 0.1399
_refine_ls_wR_factor_ref 0.1828
_reflns_Friedel_coverage 0.767
_reflns_Friedel_fraction_full 0.999
_reflns_Friedel_fraction_max 0.929
_reflns_number_gt 4002
_reflns_number_total 10053
_reflns_threshold_expression 'I > 2\s(I)'
_cod_data_source_file d2cc01959k2.cif
_cod_data_source_block exp_417
_cod_database_code 7130191
_shelx_shelxl_version_number 2018/3
_chemical_oxdiff_formula C46H36N2O2Zn
_shelx_space_group_comment
;
The symmetry employed for this shelxl refinement is uniquely defined
by the following loop, which should always be used as a source of
symmetry information in preference to the above space-group names.
They are only intended as comments.
;
_reflns_odcompleteness_completeness 99.78
_reflns_odcompleteness_iscentric 1
_reflns_odcompleteness_theta 26.32
_olex2_refinement_description
;
1. Fixed Uiso
 At 1.2 times of:
  All C(H) groups
 At 1.5 times of:
  All C(H,H,H) groups
2. Rigid bond restraints
 C00I, N2
 with sigma for 1-2 distances of 0.001 and sigma for 1-3 distances of 0.001
3. Uiso/Uaniso restraints and constraints
C00I \\sim N2: within 1.7A with sigma of 0.001 and sigma for terminal atoms of
0.002 within 1.7A
4.a Ternary CH refined with riding coordinates:
 C22(H22), C010(H010)
4.b Aromatic/amide H refined with riding coordinates:
 C21(H21), C00C(H00C), C00D(H00D), C00E(H00E), C00H(H00H), C00I(H00I),
 C00J(H00J), C00L(H00L), C00M(H00M), C00N(H00N), C00P(H00P), C00R(H00R),
 C00V(H00V), C00W(H00W), C00Z(H00Z), C012(H012), C013(H013), C015(H015),
 C016(H016), C017(H017), C018(H018), C019(H019), C01A(H01A), C01B(H01B),
 C01C(H01C), C01D(H01D), C01E(H01E), C01F(H01F)
4.c Idealised Me refined as rotating group:
 C00U(H00A,H00B,H00F), C00Y(H00G,H00K,H00O)
;
_olex2_submission_special_instructions 'No special instructions were received'
_oxdiff_exptl_absorpt_empirical_details
;
Empirical correction (ABSPACK) includes:
- Absorption correction using spherical harmonics
- Frame scaling
;
_oxdiff_exptl_absorpt_empirical_full_max 1.327
_oxdiff_exptl_absorpt_empirical_full_min 0.267

loop_
_space_group_symop_operation_xyz
'x, y, z'
'-x+1/2, -y, z+1/2'
'-x, y+1/2, -z+1/2'
'x+1/2, -y+1/2, -z'

loop_
_atom_site_label
_atom_site_type_symbol
_atom_site_fract_x
_atom_site_fract_y
_atom_site_fract_z
_atom_site_U_iso_or_equiv
_atom_site_adp_type
_atom_site_occupancy
_atom_site_site_symmetry_order
_atom_site_calc_flag
_atom_site_refinement_flags_posn
_atom_site_refinement_flags_adp
_atom_site_refinement_flags_occupancy
_atom_site_disorder_assembly
_atom_site_disorder_group
Zn01 Zn 0.58851(14) 0.61201(4) 0.37368(9) 0.0244(3) Uani 1 1 d . . . . .
O002 O 0.6199(7) 0.6216(2) 0.2398(4) 0.0296(18) Uani 1 1 d . . . . .
O003 O 0.4026(8) 0.5881(2) 0.4357(4) 0.0225(15) Uani 1 1 d . . . . .
N2 N 0.7584(9) 0.5634(3) 0.3829(6) 0.0241(16) Uani 1 1 d . U . . .
N1 N 0.5719(10) 0.6745(3) 0.4373(6) 0.026(2) Uani 1 1 d . . . . .
C20 C 0.1045(12) 0.4943(4) 0.5964(7) 0.026(3) Uani 1 1 d . . . . .
C007 C 0.3572(11) 0.5992(3) 0.5178(7) 0.019(3) Uani 1 1 d . . . . .
C22 C 0.7686(12) 0.5296(3) 0.4596(7) 0.026(3) Uani 1 1 d . . . . .
H22 H 0.878233 0.518172 0.461662 0.031 Uiso 1 1 calc R U . . .
C21 C 0.0629(12) 0.5095(4) 0.6860(7) 0.031(3) Uani 1 1 d . . . . .
H21 H 0.003981 0.489311 0.725547 0.037 Uiso 1 1 calc R U . . .
C00A C 0.7353(13) 0.5519(4) 0.5530(8) 0.028(3) Uani 1 1 d . . . . .
C00B C 0.2012(12) 0.5833(4) 0.6614(8) 0.025(3) Uani 1 1 d . . . . .
C00C C 0.6323(12) 0.5348(4) 0.6193(9) 0.040(3) Uani 1 1 d . . . . .
H00C H 0.575929 0.507091 0.604647 0.048 Uiso 1 1 calc R U . . .
C00D C 0.0535(12) 0.4506(4) 0.5627(8) 0.030(3) Uani 1 1 d . . . . .
H00D H -0.004002 0.430747 0.603729 0.036 Uiso 1 1 calc R U . . .
C00E C 0.0837(14) 0.4354(3) 0.4723(8) 0.034(3) Uani 1 1 d . . . . .
H00E H 0.048920 0.405443 0.451889 0.041 Uiso 1 1 calc R U . . .
C00F C 0.1955(11) 0.5242(4) 0.5330(8) 0.026(3) Uani 1 1 d . . . . .
C00G C 0.7499(13) 0.6157(4) 0.1927(7) 0.030(3) Uani 1 1 d . . . . .
C00H C 0.2204(11) 0.5073(4) 0.4416(7) 0.025(3) Uani 1 1 d . . . . .
H00H H 0.277501 0.526035 0.398403 0.030 Uiso 1 1 calc R U . . .
C00I C 0.8632(12) 0.5634(3) 0.3193(7) 0.0245(16) Uani 1 1 d . U . . .
H00I H 0.948696 0.543364 0.331957 0.029 Uiso 1 1 calc R U . . .
C00J C 0.4985(15) 0.6718(4) 0.0869(8) 0.036(3) Uani 1 1 d . . . . .
H00J H 0.473648 0.660757 0.148285 0.043 Uiso 1 1 calc R U . . .
C00K C 0.7697(14) 0.6365(4) 0.1007(8) 0.033(3) Uani 1 1 d . . . . .
C00L C 0.4991(11) 0.6776(4) 0.5151(8) 0.029(3) Uani 1 1 d . . . . .
H00L H 0.509793 0.706730 0.547136 0.035 Uiso 1 1 calc R U . . .
C00M C 0.8794(13) 0.7102(3) 0.2903(9) 0.036(3) Uani 1 1 d . . . . .
H00M H 0.815687 0.720052 0.239279 0.043 Uiso 1 1 calc R U . . .
C00N C 0.3471(12) 0.6551(4) 0.6531(7) 0.031(3) Uani 1 1 d . . . . .
H00N H 0.378972 0.683971 0.680744 0.037 Uiso 1 1 calc R U . . .
C00O C 0.4015(13) 0.6430(3) 0.5625(7) 0.026(2) Uani 1 1 d . . . . .
C00P C 0.1050(12) 0.5529(4) 0.7184(7) 0.029(3) Uani 1 1 d . . . . .
H00P H 0.070943 0.563125 0.778802 0.035 Uiso 1 1 calc R U . . .
C00Q C 0.9162(17) 0.6311(4) 0.0541(8) 0.040(3) Uani 1 1 d . . . . .
C00R C 0.1649(12) 0.4642(4) 0.4118(8) 0.030(3) Uani 1 1 d . . . . .
H00R H 0.182980 0.454315 0.348721 0.036 Uiso 1 1 calc R U . . .
C00S C 0.2484(12) 0.5700(4) 0.5710(8) 0.025(3) Uani 1 1 d . . . . .
C00T C 0.8186(11) 0.7079(3) 0.3795(9) 0.027(2) Uani 1 1 d . . . . .
C00U C 0.6668(13) 0.4873(4) 0.4373(8) 0.037(3) Uani 1 1 d . . . . .
H00A H 0.557759 0.497026 0.436113 0.055 Uiso 1 1 calc R U . . .
H00B H 0.681399 0.463205 0.485906 0.055 Uiso 1 1 calc R U . . .
H00F H 0.695628 0.474469 0.375577 0.055 Uiso 1 1 calc R U . . .
C00V C 0.2503(13) 0.6265(4) 0.7012(8) 0.035(3) Uani 1 1 d . . . . .
H00V H 0.214903 0.635357 0.762183 0.042 Uiso 1 1 calc R U . . .
C00W C 0.9424(17) 0.6521(4) -0.0351(9) 0.050(4) Uani 1 1 d . . . . .
H00W H 1.041462 0.648850 -0.063703 0.060 Uiso 1 1 calc R U . . .
C00X C 0.8739(12) 0.5886(4) 0.2318(8) 0.031(3) Uani 1 1 d . . . . .
C00Y C 0.5570(12) 0.7389(4) 0.3212(8) 0.041(3) Uani 1 1 d . . . . .
H00G H 0.552612 0.716190 0.269305 0.062 Uiso 1 1 calc R U . . .
H00K H 0.606740 0.767875 0.299132 0.062 Uiso 1 1 calc R U . . .
H00O H 0.451625 0.745960 0.342817 0.062 Uiso 1 1 calc R U . . .
C00Z C 0.6846(15) 0.5972(5) 0.7281(9) 0.049(4) Uani 1 1 d . . . . .
H00Z H 0.665684 0.612545 0.786475 0.059 Uiso 1 1 calc R U . . .
C010 C 0.6509(12) 0.7183(3) 0.4027(8) 0.031(3) Uani 1 1 d . . . . .
H010 H 0.649580 0.741613 0.455419 0.037 Uiso 1 1 calc R U . . .
C011 C 0.6781(18) 0.6828(4) -0.0389(9) 0.047(4) Uani 1 1 d . . . . .
C012 C 1.0355(14) 0.6052(4) 0.0964(9) 0.047(4) Uani 1 1 d . . . . .
H012 H 1.132569 0.602364 0.065222 0.057 Uiso 1 1 calc R U . . .
C013 C 0.6068(16) 0.5559(5) 0.7060(8) 0.047(3) Uani 1 1 d . . . . .
H013 H 0.536829 0.542211 0.749982 0.056 Uiso 1 1 calc R U . . .
C014 C 0.6488(15) 0.6629(4) 0.0512(8) 0.034(3) Uani 1 1 d . . . . .
C015 C 0.3862(17) 0.6957(4) 0.0369(9) 0.048(4) Uani 1 1 d . . . . .
H015 H 0.285487 0.700200 0.062618 0.058 Uiso 1 1 calc R U . . .
C016 C 0.9136(16) 0.6926(3) 0.4529(9) 0.040(3) Uani 1 1 d . . . . .
H016 H 0.873515 0.690379 0.515161 0.048 Uiso 1 1 calc R U . . .
C017 C 0.8144(14) 0.5934(4) 0.5782(9) 0.043(3) Uani 1 1 d . . . . .
H017 H 0.886671 0.606505 0.534911 0.051 Uiso 1 1 calc R U . . .
C018 C 0.7903(14) 0.6160(5) 0.6642(9) 0.048(4) Uani 1 1 d . . . . .
H018 H 0.845456 0.643878 0.679084 0.057 Uiso 1 1 calc R U . . .
C019 C 1.0147(13) 0.5842(4) 0.1811(9) 0.043(3) Uani 1 1 d . . . . .
H019 H 1.096516 0.566064 0.207252 0.051 Uiso 1 1 calc R U . . .
C01A C 1.0360(16) 0.6982(4) 0.2736(12) 0.059(5) Uani 1 1 d . . . . .
H01A H 1.078104 0.700903 0.211887 0.071 Uiso 1 1 calc R U . . .
C01B C 0.564(2) 0.7065(5) -0.0901(10) 0.068(5) Uani 1 1 d . . . . .
H01B H 0.585665 0.717782 -0.151731 0.081 Uiso 1 1 calc R U . . .
C01C C 0.832(2) 0.6764(5) -0.0805(9) 0.063(5) Uani 1 1 d . . . . .
H01C H 0.853478 0.689642 -0.140612 0.076 Uiso 1 1 calc R U . . .
C01D C 1.1287(16) 0.6825(5) 0.3478(14) 0.070(6) Uani 1 1 d . . . . .
H01D H 1.233116 0.673304 0.336995 0.084 Uiso 1 1 calc R U . . .
C01E C 0.423(2) 0.7132(5) -0.0518(10) 0.070(4) Uani 1 1 d . . . . .
H01E H 0.347450 0.730252 -0.086237 0.084 Uiso 1 1 calc R U . . .
C01F C 1.0668(17) 0.6805(4) 0.4351(14) 0.072(5) Uani 1 1 d . . . . .
H01F H 1.130259 0.670599 0.486119 0.087 Uiso 1 1 calc R U . . .

loop_
_atom_site_aniso_label
_atom_site_aniso_U_11
_atom_site_aniso_U_22
_atom_site_aniso_U_33
_atom_site_aniso_U_23
_atom_site_aniso_U_13
_atom_site_aniso_U_12
Zn01 0.0197(6) 0.0240(6) 0.0294(6) 0.0004(6) 0.0027(7) 0.0004(7)
O002 0.023(4) 0.036(5) 0.030(4) 0.005(3) 0.001(3) -0.004(4)
O003 0.021(4) 0.022(3) 0.024(4) 0.003(3) 0.010(4) -0.005(4)
N2 0.026(4) 0.019(3) 0.028(4) 0.009(3) 0.003(3) 0.000(3)
N1 0.025(5) 0.030(5) 0.024(5) 0.001(4) 0.008(5) -0.003(5)
C20 0.017(6) 0.034(6) 0.027(6) 0.008(5) -0.001(5) 0.008(6)
C007 0.011(5) 0.026(7) 0.021(6) 0.004(5) -0.002(5) 0.002(4)
C22 0.020(6) 0.027(6) 0.031(7) 0.001(5) -0.002(5) 0.002(5)
C21 0.026(7) 0.033(7) 0.033(7) 0.013(5) 0.002(6) -0.007(6)
C00A 0.027(7) 0.024(6) 0.032(7) 0.016(5) -0.005(6) 0.009(5)
C00B 0.016(6) 0.031(7) 0.029(7) -0.005(5) -0.001(5) 0.002(5)
C00C 0.036(7) 0.040(7) 0.043(8) 0.010(7) -0.004(7) 0.005(5)
C00D 0.021(7) 0.029(7) 0.041(8) 0.015(6) 0.000(6) 0.004(5)
C00E 0.023(6) 0.027(6) 0.052(8) 0.007(6) 0.001(7) -0.002(6)
C00F 0.009(5) 0.045(7) 0.023(7) 0.004(5) -0.009(5) 0.004(5)
C00G 0.032(7) 0.026(6) 0.031(6) -0.009(6) 0.001(6) -0.013(6)
C00H 0.015(6) 0.030(7) 0.030(7) 0.008(5) 0.006(5) 0.001(5)
C00I 0.026(4) 0.020(3) 0.028(4) 0.008(3) 0.003(3) 0.000(3)
C00J 0.063(9) 0.020(7) 0.026(7) -0.003(5) -0.003(7) 0.002(6)
C00K 0.040(8) 0.029(7) 0.029(8) 0.000(5) 0.008(6) -0.006(6)
C00L 0.017(6) 0.024(7) 0.047(8) -0.007(6) -0.017(6) 0.004(5)
C00M 0.030(8) 0.016(6) 0.062(9) -0.004(6) 0.001(7) 0.002(5)
C00N 0.031(7) 0.029(7) 0.033(8) -0.003(5) -0.005(5) 0.000(5)
C00O 0.013(6) 0.034(6) 0.032(6) 0.003(5) 0.002(6) 0.003(6)
C00P 0.018(6) 0.052(8) 0.017(6) 0.005(5) 0.001(5) 0.005(6)
C00Q 0.055(8) 0.032(7) 0.033(7) -0.005(5) 0.019(8) -0.014(8)
C00R 0.021(6) 0.033(7) 0.036(7) 0.000(6) 0.001(5) 0.005(5)
C00S 0.014(6) 0.036(7) 0.026(7) 0.003(5) -0.005(5) 0.004(5)
C00T 0.022(6) 0.022(6) 0.037(7) -0.002(6) -0.004(6) -0.009(5)
C00U 0.036(7) 0.028(7) 0.046(8) 0.001(6) -0.010(6) 0.004(6)
C00V 0.030(7) 0.045(8) 0.031(7) 0.002(6) 0.004(6) 0.006(6)
C00W 0.057(11) 0.060(10) 0.033(8) -0.006(7) 0.013(7) -0.017(8)
C00X 0.025(7) 0.022(6) 0.045(8) -0.004(5) 0.008(6) -0.010(5)
C00Y 0.032(8) 0.038(7) 0.054(9) 0.011(6) -0.005(6) -0.013(6)
C00Z 0.056(9) 0.061(10) 0.029(8) -0.006(7) -0.012(7) 0.032(8)
C010 0.029(6) 0.016(6) 0.046(8) 0.004(5) 0.003(6) -0.004(5)
C011 0.078(11) 0.030(8) 0.033(9) 0.001(6) 0.009(8) -0.016(7)
C012 0.036(8) 0.054(9) 0.052(9) -0.009(7) 0.020(6) -0.014(7)
C013 0.046(9) 0.060(9) 0.034(8) 0.010(7) 0.007(7) 0.024(8)
C014 0.058(9) 0.017(6) 0.027(7) -0.004(5) 0.004(6) -0.006(6)
C015 0.068(10) 0.034(7) 0.042(9) 0.007(6) -0.005(8) 0.017(7)
C016 0.039(7) 0.027(6) 0.055(9) 0.000(6) -0.011(8) -0.009(7)
C017 0.038(8) 0.044(8) 0.047(8) -0.002(7) -0.006(7) 0.004(7)
C018 0.046(8) 0.052(9) 0.044(8) -0.016(8) -0.012(6) 0.011(8)
C019 0.026(7) 0.038(8) 0.064(10) -0.011(7) 0.021(7) -0.001(6)
C01A 0.054(10) 0.024(8) 0.100(14) -0.011(8) 0.039(9) -0.013(7)
C01B 0.123(15) 0.040(8) 0.040(9) 0.013(7) -0.004(11) -0.012(11)
C01C 0.102(13) 0.062(10) 0.027(8) 0.003(7) 0.014(9) -0.039(10)
C01D 0.026(9) 0.036(9) 0.15(2) -0.008(10) 0.015(10) -0.007(7)
C01E 0.109(14) 0.051(9) 0.051(10) 0.011(8) -0.021(12) 0.008(12)
C01F 0.027(9) 0.033(8) 0.158(19) -0.011(10) -0.042(10) -0.002(7)

loop_
_atom_type_symbol
_atom_type_description
_atom_type_scat_dispersion_real
_atom_type_scat_dispersion_imag
_atom_type_scat_source
C C 0.0033 0.0016 'International Tables Vol C Tables 4.2.6.8 and 6.1.1.4'
H H 0.0000 0.0000 'International Tables Vol C Tables 4.2.6.8 and 6.1.1.4'
N N 0.0061 0.0033 'International Tables Vol C Tables 4.2.6.8 and 6.1.1.4'
O O 0.0106 0.0060 'International Tables Vol C Tables 4.2.6.8 and 6.1.1.4'
Zn Zn 0.2839 1.4301 'International Tables Vol C Tables 4.2.6.8 and 6.1.1.4'

loop_
_geom_angle_atom_site_label_1
_geom_angle_atom_site_label_2
_geom_angle_atom_site_label_3
_geom_angle
_geom_angle_site_symmetry_1
_geom_angle_site_symmetry_3
_geom_angle_publ_flag
O002 Zn01 O003 127.3(3) . . ?
O002 Zn01 N2 93.4(3) . . ?
O002 Zn01 N1 109.0(3) . . ?
O003 Zn01 N2 109.1(3) . . ?
O003 Zn01 N1 92.7(3) . . ?
N1 Zn01 N2 129.2(4) . . ?
C00G O002 Zn01 126.8(6) . . ?
C007 O003 Zn01 125.5(6) . . ?
C22 N2 Zn01 123.1(6) . . ?
C00I N2 Zn01 117.8(7) . . ?
C00I N2 C22 119.1(8) . . ?
C00L N1 Zn01 119.2(7) . . ?
C00L N1 C010 116.7(9) . . ?
C010 N1 Zn01 123.9(6) . . ?
C21 C20 C00D 120.4(10) . . ?
C21 C20 C00F 121.3(10) . . ?
C00D C20 C00F 118.3(10) . . ?
O003 C007 C00O 122.3(9) . . ?
O003 C007 C00S 121.9(9) . . ?
C00O C007 C00S 115.7(9) . . ?
N2 C22 H22 107.1 . . ?
N2 C22 C00A 111.6(8) . . ?
N2 C22 C00U 109.4(8) . . ?
C00A C22 H22 107.1 . . ?
C00A C22 C00U 114.1(9) . . ?
C00U C22 H22 107.1 . . ?
C20 C21 H21 119.3 . . ?
C00P C21 C20 121.3(10) . . ?
C00P C21 H21 119.3 . . ?
C00C C00A C22 125.1(11) . . ?
C00C C00A C017 115.7(11) . . ?
C017 C00A C22 119.2(10) . . ?
C00S C00B C00P 121.2(10) . . ?
C00S C00B C00V 120.9(11) . . ?
C00V C00B C00P 117.9(10) . . ?
C00A C00C H00C 118.2 . . ?
C00A C00C C013 123.6(12) . . ?
C013 C00C H00C 118.2 . . ?
C20 C00D H00D 118.8 . . ?
C00E C00D C20 122.3(10) . . ?
C00E C00D H00D 118.8 . . ?
C00D C00E H00E 120.4 . . ?
C00D C00E C00R 119.3(10) . . ?
C00R C00E H00E 120.4 . . ?
C20 C00F C00S 116.9(10) . . ?
C00H C00F C20 116.8(10) . . ?
C00H C00F C00S 126.3(10) . . ?
O002 C00G C00K 120.5(11) . . ?
O002 C00G C00X 120.6(10) . . ?
C00X C00G C00K 118.9(11) . . ?
C00F C00H H00H 118.8 . . ?
C00R C00H C00F 122.3(10) . . ?
C00R C00H H00H 118.8 . . ?
N2 C00I H00I 114.5 . . ?
N2 C00I C00X 131.0(10) . . ?
C00X C00I H00I 114.5 . . ?
C014 C00J H00J 118.4 . . ?
C015 C00J H00J 118.4 . . ?
C015 C00J C014 123.3(12) . . ?
C00G C00K C014 124.0(11) . . ?
C00Q C00K C00G 118.4(11) . . ?
C00Q C00K C014 117.5(11) . . ?
N1 C00L H00L 115.2 . . ?
N1 C00L C00O 129.6(10) . . ?
C00O C00L H00L 115.2 . . ?
C00T C00M H00M 119.7 . . ?
C00T C00M C01A 120.5(12) . . ?
C01A C00M H00M 119.7 . . ?
C00O C00N H00N 119.4 . . ?
C00V C00N H00N 119.4 . . ?
C00V C00N C00O 121.1(11) . . ?
C007 C00O C00L 122.1(9) . . ?
C00N C00O C007 121.4(10) . . ?
C00N C00O C00L 116.4(10) . . ?
C21 C00P C00B 120.3(9) . . ?
C21 C00P H00P 119.8 . . ?
C00B C00P H00P 119.8 . . ?
C00W C00Q C00K 120.4(13) . . ?
C012 C00Q C00K 120.4(10) . . ?
C012 C00Q C00W 119.1(13) . . ?
C00E C00R C00H 120.9(11) . . ?
C00E C00R H00R 119.5 . . ?
C00H C00R H00R 119.5 . . ?
C007 C00S C00F 120.7(10) . . ?
C00B C00S C007 120.3(10) . . ?
C00B C00S C00F 118.8(10) . . ?
C00M C00T C010 123.8(11) . . ?
C00M C00T C016 118.6(10) . . ?
C016 C00T C010 117.5(11) . . ?
C22 C00U H00A 109.5 . . ?
C22 C00U H00B 109.5 . . ?
C22 C00U H00F 109.5 . . ?
H00A C00U H00B 109.5 . . ?
H00A C00U H00F 109.5 . . ?
H00B C00U H00F 109.5 . . ?
C00B C00V H00V 119.8 . . ?
C00N C00V C00B 120.4(11) . . ?
C00N C00V H00V 119.8 . . ?
C00Q C00W H00W 119.0 . . ?
C01C C00W C00Q 122.1(14) . . ?
C01C C00W H00W 119.0 . . ?
C00G C00X C00I 123.8(10) . . ?
C019 C00X C00G 119.5(11) . . ?
C019 C00X C00I 116.6(11) . . ?
H00G C00Y H00K 109.5 . . ?
H00G C00Y H00O 109.5 . . ?
H00K C00Y H00O 109.5 . . ?
C010 C00Y H00G 109.5 . . ?
C010 C00Y H00K 109.5 . . ?
C010 C00Y H00O 109.5 . . ?
C013 C00Z H00Z 120.2 . . ?
C013 C00Z C018 119.7(12) . . ?
C018 C00Z H00Z 120.2 . . ?
N1 C010 C00T 110.0(8) . . ?
N1 C010 C00Y 109.0(8) . . ?
N1 C010 H010 107.6 . . ?
C00T C010 C00Y 114.7(9) . . ?
C00T C010 H010 107.6 . . ?
C00Y C010 H010 107.6 . . ?
C014 C011 C01C 118.4(13) . . ?
C01B C011 C014 122.3(14) . . ?
C01B C011 C01C 119.3(14) . . ?
C00Q C012 H012 119.5 . . ?
C019 C012 C00Q 121.0(11) . . ?
C019 C012 H012 119.5 . . ?
C00C C013 C00Z 119.3(12) . . ?
C00C C013 H013 120.4 . . ?
C00Z C013 H013 120.4 . . ?
C00J C014 C00K 125.0(11) . . ?
C00J C014 C011 114.4(12) . . ?
C011 C014 C00K 120.6(12) . . ?
C00J C015 H015 120.7 . . ?
C00J C015 C01E 118.6(15) . . ?
C01E C015 H015 120.7 . . ?
C00T C016 H016 120.0 . . ?
C01F C016 C00T 120.1(13) . . ?
C01F C016 H016 120.0 . . ?
C00A C017 H017 118.8 . . ?
C018 C017 C00A 122.3(13) . . ?
C018 C017 H017 118.8 . . ?
C00Z C018 C017 119.4(13) . . ?
C00Z C018 H018 120.3 . . ?
C017 C018 H018 120.3 . . ?
C00X C019 H019 119.2 . . ?
C012 C019 C00X 121.6(12) . . ?
C012 C019 H019 119.2 . . ?
C00M C01A H01A 120.0 . . ?
C01D C01A C00M 120.0(14) . . ?
C01D C01A H01A 120.0 . . ?
C011 C01B H01B 120.1 . . ?
C01E C01B C011 119.7(14) . . ?
C01E C01B H01B 120.1 . . ?
C00W C01C C011 121.0(13) . . ?
C00W C01C H01C 119.5 . . ?
C011 C01C H01C 119.5 . . ?
C01A C01D H01D 120.7 . . ?
C01F C01D C01A 118.5(14) . . ?
C01F C01D H01D 120.7 . . ?
C015 C01E H01E 119.2 . . ?
C01B C01E C015 121.6(16) . . ?
C01B C01E H01E 119.2 . . ?
C016 C01F H01F 118.9 . . ?
C01D C01F C016 122.2(15) . . ?
C01D C01F H01F 118.9 . . ?

loop_
_geom_bond_atom_site_label_1
_geom_bond_atom_site_label_2
_geom_bond_distance
_geom_bond_site_symmetry_2
_geom_bond_publ_flag
Zn01 O002 1.936(6) . ?
Zn01 O003 1.950(7) . ?
Zn01 N2 2.020(7) . ?
Zn01 N1 1.999(8) . ?
O002 C00G 1.315(11) . ?
O003 C007 1.268(10) . ?
N2 C22 1.453(12) . ?
N2 C00I 1.277(11) . ?
N1 C00L 1.272(12) . ?
N1 C010 1.502(12) . ?
C20 C21 1.388(13) . ?
C20 C00D 1.405(13) . ?
C20 C00F 1.464(14) . ?
C007 C00O 1.449(13) . ?
C007 C00S 1.463(13) . ?
C22 H22 1.0000 . ?
C22 C00A 1.496(13) . ?
C22 C00U 1.523(13) . ?
C21 H21 0.9500 . ?
C21 C00P 1.367(13) . ?
C00A C00C 1.382(14) . ?
C00A C017 1.410(14) . ?
C00B C00P 1.445(13) . ?
C00B C00S 1.396(13) . ?
C00B C00V 1.418(13) . ?
C00C H00C 0.9500 . ?
C00C C013 1.384(15) . ?
C00D H00D 0.9500 . ?
C00D C00E 1.376(13) . ?
C00E H00E 0.9500 . ?
C00E C00R 1.377(14) . ?
C00F C00H 1.398(13) . ?
C00F C00S 1.483(14) . ?
C00G C00K 1.442(14) . ?
C00G C00X 1.429(14) . ?
C00H H00H 0.9500 . ?
C00H C00R 1.382(13) . ?
C00I H00I 0.9500 . ?
C00I C00X 1.435(13) . ?
C00J H00J 0.9500 . ?
C00J C014 1.414(15) . ?
C00J C015 1.380(15) . ?
C00K C00Q 1.434(16) . ?
C00K C014 1.464(15) . ?
C00L H00L 0.9500 . ?
C00L C00O 1.459(13) . ?
C00M H00M 0.9500 . ?
C00M C00T 1.370(15) . ?
C00M C01A 1.413(16) . ?
C00N H00N 0.9500 . ?
C00N C00O 1.409(13) . ?
C00N C00V 1.352(13) . ?
C00P H00P 0.9500 . ?
C00Q C00W 1.415(14) . ?
C00Q C012 1.401(16) . ?
C00R H00R 0.9500 . ?
C00T C010 1.512(13) . ?
C00T C016 1.393(14) . ?
C00U H00A 0.9800 . ?
C00U H00B 0.9800 . ?
C00U H00F 0.9800 . ?
C00V H00V 0.9500 . ?
C00W H00W 0.9500 . ?
C00W C01C 1.344(17) . ?
C00X C019 1.416(14) . ?
C00Y H00G 0.9800 . ?
C00Y H00K 0.9800 . ?
C00Y H00O 0.9800 . ?
C00Y C010 1.528(13) . ?
C00Z H00Z 0.9500 . ?
C00Z C013 1.390(16) . ?
C00Z C018 1.391(16) . ?
C010 H010 1.0000 . ?
C011 C014 1.417(15) . ?
C011 C01B 1.397(18) . ?
C011 C01C 1.461(18) . ?
C012 H012 0.9500 . ?
C012 C019 1.352(15) . ?
C013 H013 0.9500 . ?
C015 H015 0.9500 . ?
C015 C01E 1.389(16) . ?
C016 H016 0.9500 . ?
C016 C01F 1.388(18) . ?
C017 H017 0.9500 . ?
C017 C018 1.393(14) . ?
C018 H018 0.9500 . ?
C019 H019 0.9500 . ?
C01A H01A 0.9500 . ?
C01A C01D 1.394(18) . ?
C01B H01B 0.9500 . ?
C01B C01E 1.34(2) . ?
C01C H01C 0.9500 . ?
C01D H01D 0.9500 . ?
C01D C01F 1.35(2) . ?
C01E H01E 0.9500 . ?
C01F H01F 0.9500 . ?

loop_
_geom_torsion_atom_site_label_1
_geom_torsion_atom_site_label_2
_geom_torsion_atom_site_label_3
_geom_torsion_atom_site_label_4
_geom_torsion
_geom_torsion_site_symmetry_1
_geom_torsion_site_symmetry_2
_geom_torsion_site_symmetry_3
_geom_torsion_site_symmetry_4
_geom_torsion_publ_flag
Zn01 O002 C00G C00K -162.1(7) . . . . ?
Zn01 O002 C00G C00X 17.9(14) . . . . ?
Zn01 O003 C007 C00O 23.9(13) . . . . ?
Zn01 O003 C007 C00S -160.2(7) . . . . ?
Zn01 N2 C22 C00A -42.5(11) . . . . ?
Zn01 N2 C22 C00U 84.8(9) . . . . ?
Zn01 N2 C00I C00X -9.5(15) . . . . ?
Zn01 N1 C00L C00O -10.2(15) . . . . ?
Zn01 N1 C010 C00T -47.0(12) . . . . ?
Zn01 N1 C010 C00Y 79.5(10) . . . . ?
O002 C00G C00K C00Q 176.9(9) . . . . ?
O002 C00G C00K C014 -3.3(16) . . . . ?
O002 C00G C00X C00I 4.9(16) . . . . ?
O002 C00G C00X C019 -177.7(9) . . . . ?
O003 C007 C00O C00L 1.1(15) . . . . ?
O003 C007 C00O C00N 178.6(9) . . . . ?
O003 C007 C00S C00B 179.9(9) . . . . ?
O003 C007 C00S C00F 4.4(14) . . . . ?
N2 C22 C00A C00C 130.2(10) . . . . ?
N2 C22 C00A C017 -50.6(13) . . . . ?
N2 C00I C00X C00G -8.7(18) . . . . ?
N2 C00I C00X C019 173.8(11) . . . . ?
N1 C00L C00O C007 -8.0(17) . . . . ?
N1 C00L C00O C00N 174.4(10) . . . . ?
C20 C21 C00P C00B -3.1(16) . . . . ?
C20 C00D C00E C00R -1.0(17) . . . . ?
C20 C00F C00H C00R -1.1(14) . . . . ?
C20 C00F C00S C007 171.6(9) . . . . ?
C20 C00F C00S C00B -3.9(13) . . . . ?
C22 N2 C00I C00X 172.3(10) . . . . ?
C22 C00A C00C C013 178.5(10) . . . . ?
C22 C00A C017 C018 -179.5(10) . . . . ?
C21 C20 C00D C00E 175.8(10) . . . . ?
C21 C20 C00F C00H -174.9(9) . . . . ?
C21 C20 C00F C00S 3.4(14) . . . . ?
C00A C00C C013 C00Z 1.8(18) . . . . ?
C00A C017 C018 C00Z -0.1(17) . . . . ?
C00C C00A C017 C018 -0.2(16) . . . . ?
C00D C20 C21 C00P -176.8(9) . . . . ?
C00D C20 C00F C00H 2.1(14) . . . . ?
C00D C20 C00F C00S -179.6(9) . . . . ?
C00D C00E C00R C00H 2.1(16) . . . . ?
C00F C20 C21 C00P 0.1(16) . . . . ?
C00F C20 C00D C00E -1.2(15) . . . . ?
C00F C00H C00R C00E -1.1(16) . . . . ?
C00G C00K C00Q C00W -178.2(10) . . . . ?
C00G C00K C00Q C012 1.6(16) . . . . ?
C00G C00K C014 C00J 0.5(17) . . . . ?
C00G C00K C014 C011 179.3(10) . . . . ?
C00G C00X C019 C012 0.3(17) . . . . ?
C00H C00F C00S C007 -10.4(15) . . . . ?
C00H C00F C00S C00B 174.1(10) . . . . ?
C00I N2 C22 C00A 135.7(10) . . . . ?
C00I N2 C22 C00U -97.0(11) . . . . ?
C00I C00X C019 C012 177.9(10) . . . . ?
C00J C015 C01E C01B 1(2) . . . . ?
C00K C00G C00X C00I -175.1(9) . . . . ?
C00K C00G C00X C019 2.3(15) . . . . ?
C00K C00Q C00W C01C -1.9(18) . . . . ?
C00K C00Q C012 C019 1.0(17) . . . . ?
C00L N1 C010 C00T 128.3(10) . . . . ?
C00L N1 C010 C00Y -105.2(11) . . . . ?
C00M C00T C010 N1 114.6(10) . . . . ?
C00M C00T C010 C00Y -8.7(14) . . . . ?
C00M C00T C016 C01F 0.6(15) . . . . ?
C00M C01A C01D C01F -2(2) . . . . ?
C00O C007 C00S C00B -4.0(13) . . . . ?
C00O C007 C00S C00F -179.4(9) . . . . ?
C00O C00N C00V C00B 0.0(15) . . . . ?
C00P C00B C00S C007 -174.3(9) . . . . ?
C00P C00B C00S C00F 1.2(14) . . . . ?
C00P C00B C00V C00N 176.5(9) . . . . ?
C00Q C00K C014 C00J -179.6(10) . . . . ?
C00Q C00K C014 C011 -0.9(15) . . . . ?
C00Q C00W C01C C011 1(2) . . . . ?
C00Q C012 C019 C00X -2.0(18) . . . . ?
C00S C007 C00O C00L -175.0(9) . . . . ?
C00S C007 C00O C00N 2.5(14) . . . . ?
C00S C00B C00P C21 2.4(15) . . . . ?
C00S C00B C00V C00N -1.7(15) . . . . ?
C00S C00F C00H C00R -179.1(9) . . . . ?
C00T C00M C01A C01D 1.9(17) . . . . ?
C00T C016 C01F C01D -0.8(19) . . . . ?
C00U C22 C00A C00C 5.5(14) . . . . ?
C00U C22 C00A C017 -175.3(9) . . . . ?
C00V C00B C00P C21 -175.7(10) . . . . ?
C00V C00B C00S C007 3.7(14) . . . . ?
C00V C00B C00S C00F 179.2(9) . . . . ?
C00V C00N C00O C007 -0.6(15) . . . . ?
C00V C00N C00O C00L 177.0(9) . . . . ?
C00W C00Q C012 C019 -179.3(11) . . . . ?
C00X C00G C00K C00Q -3.1(15) . . . . ?
C00X C00G C00K C014 176.8(10) . . . . ?
C010 N1 C00L C00O 174.3(10) . . . . ?
C010 C00T C016 C01F 177.2(10) . . . . ?
C011 C01B C01E C015 -2(2) . . . . ?
C012 C00Q C00W C01C 178.3(12) . . . . ?
C013 C00Z C018 C017 1.2(17) . . . . ?
C014 C00J C015 C01E -1.9(18) . . . . ?
C014 C00K C00Q C00W 2.0(15) . . . . ?
C014 C00K C00Q C012 -178.3(10) . . . . ?
C014 C011 C01B C01E 4(2) . . . . ?
C014 C011 C01C C00W 0.4(19) . . . . ?
C015 C00J C014 C00K -178.1(10) . . . . ?
C015 C00J C014 C011 3.1(16) . . . . ?
C016 C00T C010 N1 -61.8(12) . . . . ?
C016 C00T C010 C00Y 174.9(9) . . . . ?
C017 C00A C00C C013 -0.7(16) . . . . ?
C018 C00Z C013 C00C -2.0(17) . . . . ?
C01A C00M C00T C010 -177.5(10) . . . . ?
C01A C00M C00T C016 -1.1(15) . . . . ?
C01A C01D C01F C016 2(2) . . . . ?
C01B C011 C014 C00J -3.9(16) . . . . ?
C01B C011 C014 C00K 177.2(11) . . . . ?
C01B C011 C01C C00W -177.2(12) . . . . ?
C01C C011 C014 C00J 178.6(11) . . . . ?
C01C C011 C014 C00K -0.3(17) . . . . ?
C01C C011 C01B C01E -178.9(13) . . . . ?
